data_7115289
loop_
_publ_author_name
'Alasdair P. M. Robertson'
'Jordan N. Friedmann'
'Hilary A. Jenkins'
'Neil Burford'

_publ_section_title
;
 Exploring structural trends for complexes of Me2E(OSO2CF3)2 (E = Si, Ge,
 Sn) with pyridine derivatives
;
_journal_name_full Chem.Commun.
_journal_page_first 7979
_journal_paper_doi 10.1039/C4CC01109K
_journal_volume 50
_journal_year 2014
_chemical_formula_moiety 'C13 H14 F3 N2 O3 S Si, C F3 O3 S'
_chemical_formula_sum 'C14 H14 F6 N2 O6 S2 Si'
_chemical_formula_weight 512.48
_chemical_name_systematic
; 
 ? 
;
_space_group_crystal_system monoclinic
_space_group_IT_number 9
_space_group_name_Hall 'C -2yc'
_space_group_name_H-M_alt 'C 1 c 1'
_symmetry_space_group_name_Hall 'C -2yc'
_symmetry_space_group_name_H-M 'C 1 c 1'
_atom_sites_solution_hydrogens geom
_audit_creation_method SHELXL-2013
_cell_angle_alpha 90
_cell_angle_beta 118.801(2)
_cell_angle_gamma 90
_cell_formula_units_Z 4
_cell_length_a 14.1596(18)
_cell_length_b 22.794(3)
_cell_length_c 7.3679(9)
_cell_measurement_reflns_used 6972
_cell_measurement_temperature 173(2)
_cell_measurement_theta_max 29.40
_cell_measurement_theta_min 2.91
_cell_volume 2083.9(5)
_computing_cell_refinement 'Bruker SAINT'
_computing_data_collection 'Bruker APEX2'
_computing_data_reduction 'Bruker SAINT'
_computing_molecular_graphics 'Bruker SHELXTL'
_computing_publication_material 'Bruker SHELXTL'
_computing_structure_refinement 'SHELXL-2013 (Sheldrick, 2013)'
_computing_structure_solution 'SHELXS-97 (Sheldrick, 2008)'
_diffrn_ambient_temperature 173(2)
_diffrn_measured_fraction_theta_full 0.999
_diffrn_measured_fraction_theta_max 1.000
_diffrn_measurement_device_type 'Bruker APEX-II CCD'
_diffrn_measurement_method '\f and \w scans'
_diffrn_radiation_type MoK\a
_diffrn_radiation_wavelength 0.71073
_diffrn_reflns_av_R_equivalents 0.0219
_diffrn_reflns_av_unetI/netI 0.0256
_diffrn_reflns_Laue_measured_fraction_full 0.999
_diffrn_reflns_Laue_measured_fraction_max 1.000
_diffrn_reflns_limit_h_max 19
_diffrn_reflns_limit_h_min -19
_diffrn_reflns_limit_k_max 31
_diffrn_reflns_limit_k_min -31
_diffrn_reflns_limit_l_max 10
_diffrn_reflns_limit_l_min -10
_diffrn_reflns_number 20167
_diffrn_reflns_point_group_measured_fraction_full 1.000
_diffrn_reflns_point_group_measured_fraction_max 0.998
_diffrn_reflns_theta_full 25.242
_diffrn_reflns_theta_max 29.758
_diffrn_reflns_theta_min 1.787
_exptl_absorpt_coefficient_mu 0.401
_exptl_absorpt_correction_T_max 0.9716
_exptl_absorpt_correction_T_min 0.9087
_exptl_absorpt_correction_type numerical
_exptl_absorpt_process_details SADABS
_exptl_crystal_colour colourless
_exptl_crystal_density_diffrn 1.633
_exptl_crystal_description block
_exptl_crystal_F_000 1040
_exptl_crystal_size_max 0.310
_exptl_crystal_size_mid 0.271
_exptl_crystal_size_min 0.155
_refine_diff_density_max 0.288
_refine_diff_density_min -0.265
_refine_diff_density_rms 0.047
_refine_ls_abs_structure_details
; 
 Flack x determined using 2424 quotients [(I+)-(I-)]/[(I+)+(I-)] 
 (Parsons and Flack (2004), Acta Cryst. A60, s61). 
;
_refine_ls_abs_structure_Flack 0.005(18)
_refine_ls_extinction_method none
_refine_ls_goodness_of_fit_ref 1.134
_refine_ls_hydrogen_treatment constr
_refine_ls_matrix_type full
_refine_ls_number_parameters 280
_refine_ls_number_reflns 5944
_refine_ls_number_restraints 2
_refine_ls_restrained_S_all 1.134
_refine_ls_R_factor_all 0.0380
_refine_ls_R_factor_gt 0.0310
_refine_ls_shift/su_max 0.001
_refine_ls_shift/su_mean 0.000
_refine_ls_structure_factor_coef Fsqd
_refine_ls_weighting_details 'w=1/[\s^2^(Fo^2^)+(0.0433P)^2^+0.1622P] where P=(Fo^2^+2Fc^2^)/3'
_refine_ls_weighting_scheme calc
_refine_ls_wR_factor_gt 0.0759
_refine_ls_wR_factor_ref 0.0783
_reflns_Friedel_coverage 0.992
_reflns_Friedel_fraction_full 1.000
_reflns_Friedel_fraction_max 0.997
_reflns_number_gt 5301
_reflns_number_total 5944
_reflns_threshold_expression 'I > 2\s(I)'
_cod_data_source_file c4cc01109k2.cif
_cod_data_source_block JF0004_0m
_cod_database_code 7115289
_shelx_space_group_comment
; 
The symmetry employed for this shelxl refinement is uniquely defined 
by the following loop, which should always be used as a source of 
symmetry information in preference to the above space-group names. 
They are only intended as comments. 
;
_shelx_estimated_absorpt_t_min 0.886
_shelx_estimated_absorpt_t_max 0.941
_shelxl_version_number 2013-3

loop_
_space_group_symop_operation_xyz
'x, y, z'
'x, -y, z+1/2'
'x+1/2, y+1/2, z'
'x+1/2, -y+1/2, z+1/2'

loop_
_atom_site_label
_atom_site_type_symbol
_atom_site_fract_x
_atom_site_fract_y
_atom_site_fract_z
_atom_site_U_iso_or_equiv
_atom_site_adp_type
_atom_site_occupancy
_atom_site_site_symmetry_order
_atom_site_calc_flag
_atom_site_refinement_flags_posn
_atom_site_refinement_flags_adp
S1 S 0.81290(6) 0.10536(3) -0.48159(9) 0.03085(16) Uani 1 1 d . .
Si1 Si 0.89462(5) 0.16606(3) -0.05349(9) 0.02256(14) Uani 1 1 d . .
F1 F 0.74875(18) -0.00273(9) -0.4973(4) 0.0564(6) Uani 1 1 d . .
O1 O 0.86333(16) 0.10387(8) -0.2510(3) 0.0281(4) Uani 1 1 d . .
N1 N 0.98440(17) 0.11288(9) 0.1505(3) 0.0215(4) Uani 1 1 d . .
C1 C 0.7538(2) 0.16928(13) -0.1012(5) 0.0328(6) Uani 1 1 d . .
H1A H 0.7088 0.1454 -0.2189 0.049 Uiso 1 1 calc R U
H1B H 0.7288 0.2091 -0.1278 0.049 Uiso 1 1 calc R U
H1C H 0.7507 0.1550 0.0184 0.049 Uiso 1 1 calc R U
S2 S 0.74434(5) 0.35768(3) 0.59677(9) 0.02562(13) Uani 1 1 d . .
F2 F 0.64657(16) 0.06099(10) -0.4651(3) 0.0528(5) Uani 1 1 d . .
O2 O 0.7574(2) 0.15900(10) -0.5677(4) 0.0521(6) Uani 1 1 d . .
N2 N 0.94773(18) 0.21890(10) 0.1863(3) 0.0248(4) Uani 1 1 d . .
C2 C 0.9601(2) 0.21140(12) -0.1708(4) 0.0302(6) Uani 1 1 d . .
H2B H 0.9464 0.1945 -0.3006 0.045 Uiso 1 1 calc R U
H2C H 1.0364 0.2127 -0.0789 0.045 Uiso 1 1 calc R U
H2D H 0.9314 0.2505 -0.1935 0.045 Uiso 1 1 calc R U
F3 F 0.64424(19) 0.05119(11) -0.7578(3) 0.0636(6) Uani 1 1 d . .
O3 O 0.88297(19) 0.08261(12) -0.5514(4) 0.0461(6) Uani 1 1 d . .
C3 C 0.9882(2) 0.05437(11) 0.1247(4) 0.0264(5) Uani 1 1 d . .
H3B H 0.9405 0.0377 -0.0020 0.032 Uiso 1 1 calc R U
F4 F 0.8505(3) 0.43024(15) 0.9015(6) 0.1068(13) Uani 1 1 d . .
O4 O 0.77444(19) 0.32885(11) 0.4591(3) 0.0437(5) Uani 1 1 d . .
C4 C 1.0606(2) 0.01882(12) 0.2802(4) 0.0293(5) Uani 1 1 d . .
H4B H 1.0596 -0.0215 0.2608 0.035 Uiso 1 1 calc R U
F5 F 0.8849(2) 0.43921(13) 0.6537(6) 0.0953(11) Uani 1 1 d . .
O5 O 0.66045(19) 0.40064(10) 0.5006(4) 0.0463(6) Uani 1 1 d . .
C5 C 1.1350(2) 0.04373(12) 0.4657(4) 0.0299(6) Uani 1 1 d . .
H5B H 1.1874 0.0205 0.5689 0.036 Uiso 1 1 calc R U
F6 F 0.94989(17) 0.36722(11) 0.8609(4) 0.0685(7) Uani 1 1 d . .
O6 O 0.73287(18) 0.31930(10) 0.7393(3) 0.0405(5) Uani 1 1 d . .
C6 C 1.1310(2) 0.10326(12) 0.4972(4) 0.0278(5) Uani 1 1 d . .
H6B H 1.1797 0.1206 0.6219 0.033 Uiso 1 1 calc R U
C7 C 1.0531(2) 0.13639(11) 0.3387(4) 0.0226(5) Uani 1 1 d . .
C8 C 1.0326(2) 0.19853(11) 0.3594(4) 0.0228(5) Uani 1 1 d . .
C9 C 1.0866(2) 0.23325(13) 0.5335(4) 0.0272(6) Uani 1 1 d . .
H9A H 1.1459 0.2188 0.6515 0.033 Uiso 1 1 calc R U
C10 C 1.0504(2) 0.29000(13) 0.5280(4) 0.0312(6) Uani 1 1 d . .
H10A H 1.0850 0.3142 0.6433 0.037 Uiso 1 1 calc R U
C11 C 0.9624(2) 0.31053(13) 0.3499(5) 0.0330(6) Uani 1 1 d . .
H11A H 0.9370 0.3484 0.3447 0.040 Uiso 1 1 calc R U
C12 C 0.9130(2) 0.27397(12) 0.1802(4) 0.0312(6) Uani 1 1 d . .
H12A H 0.8547 0.2878 0.0595 0.037 Uiso 1 1 calc R U
C13 C 0.7066(2) 0.05031(15) -0.5524(5) 0.0384(7) Uani 1 1 d . .
C14 C 0.8631(3) 0.40084(15) 0.7616(6) 0.0487(8) Uani 1 1 d . .

loop_
_atom_site_aniso_label
_atom_site_aniso_U_11
_atom_site_aniso_U_22
_atom_site_aniso_U_33
_atom_site_aniso_U_23
_atom_site_aniso_U_13
_atom_site_aniso_U_12
S1 0.0327(3) 0.0380(4) 0.0174(3) 0.0032(3) 0.0085(2) 0.0048(3)
Si1 0.0219(3) 0.0285(3) 0.0175(3) 0.0046(3) 0.0097(2) 0.0058(3)
F1 0.0526(12) 0.0402(11) 0.0776(16) -0.0035(11) 0.0323(12) 0.0012(9)
O1 0.0301(9) 0.0339(10) 0.0169(8) 0.0017(7) 0.0085(7) 0.0045(8)
N1 0.0220(10) 0.0267(10) 0.0184(9) 0.0049(8) 0.0118(8) 0.0035(8)
C1 0.0237(13) 0.0406(15) 0.0342(14) -0.0010(12) 0.0140(11) 0.0044(11)
S2 0.0224(3) 0.0267(3) 0.0240(3) 0.0033(2) 0.0082(2) 0.0041(3)
F2 0.0355(10) 0.0670(13) 0.0588(13) -0.0102(11) 0.0250(10) -0.0016(10)
O2 0.0613(16) 0.0432(13) 0.0291(11) 0.0106(10) 0.0039(11) 0.0116(12)
N2 0.0264(11) 0.0277(11) 0.0209(9) 0.0036(8) 0.0118(9) 0.0040(8)
C2 0.0334(14) 0.0351(14) 0.0250(12) 0.0071(10) 0.0163(11) 0.0012(11)
F3 0.0496(13) 0.0840(16) 0.0335(10) -0.0188(11) 0.0011(9) -0.0054(12)
O3 0.0452(13) 0.0676(16) 0.0329(11) -0.0059(11) 0.0247(10) -0.0043(11)
C3 0.0300(13) 0.0289(12) 0.0228(11) 0.0026(10) 0.0145(10) 0.0038(11)
F4 0.085(2) 0.103(2) 0.122(3) -0.083(2) 0.042(2) -0.0318(18)
O4 0.0354(12) 0.0630(15) 0.0310(11) -0.0082(10) 0.0148(9) 0.0063(11)
C4 0.0371(14) 0.0279(13) 0.0268(12) 0.0057(10) 0.0185(11) 0.0065(11)
F5 0.0676(17) 0.0681(16) 0.135(3) 0.0281(18) 0.0362(18) -0.0264(14)
O5 0.0368(12) 0.0400(12) 0.0600(15) 0.0169(11) 0.0217(12) 0.0161(10)
C5 0.0288(13) 0.0356(14) 0.0256(12) 0.0125(11) 0.0134(10) 0.0105(11)
F6 0.0278(10) 0.0692(16) 0.0738(16) -0.0023(12) -0.0031(10) -0.0060(10)
O6 0.0359(12) 0.0473(12) 0.0326(11) 0.0121(9) 0.0120(9) 0.0003(10)
C6 0.0224(12) 0.0362(14) 0.0219(12) 0.0069(10) 0.0084(10) 0.0021(10)
C7 0.0214(11) 0.0288(13) 0.0206(11) 0.0039(9) 0.0125(9) 0.0000(9)
C8 0.0218(12) 0.0276(12) 0.0216(11) 0.0050(9) 0.0126(9) 0.0012(9)
C9 0.0250(13) 0.0341(15) 0.0221(12) 0.0030(10) 0.0111(11) -0.0028(11)
C10 0.0316(15) 0.0370(16) 0.0278(13) -0.0042(11) 0.0166(11) -0.0069(12)
C11 0.0359(15) 0.0297(13) 0.0357(15) -0.0008(11) 0.0190(13) 0.0019(11)
C12 0.0299(14) 0.0322(14) 0.0300(14) 0.0043(11) 0.0132(12) 0.0077(11)
C13 0.0303(15) 0.0448(17) 0.0336(15) -0.0071(13) 0.0102(12) 0.0030(13)
C14 0.0412(18) 0.0392(17) 0.059(2) -0.0086(16) 0.0189(17) -0.0111(14)

loop_
_atom_type_symbol
_atom_type_description
_atom_type_scat_dispersion_real
_atom_type_scat_dispersion_imag
_atom_type_scat_source
C C 0.0033 0.0016 'International Tables Vol C Tables 4.2.6.8 and 6.1.1.4'
H H 0.0000 0.0000 'International Tables Vol C Tables 4.2.6.8 and 6.1.1.4'
N N 0.0061 0.0033 'International Tables Vol C Tables 4.2.6.8 and 6.1.1.4'
O O 0.0106 0.0060 'International Tables Vol C Tables 4.2.6.8 and 6.1.1.4'
F F 0.0171 0.0103 'International Tables Vol C Tables 4.2.6.8 and 6.1.1.4'
Si Si 0.0817 0.0704 'International Tables Vol C Tables 4.2.6.8 and 6.1.1.4'
S S 0.1246 0.1234 'International Tables Vol C Tables 4.2.6.8 and 6.1.1.4'

loop_
_geom_angle_atom_site_label_1
_geom_angle_atom_site_label_2
_geom_angle_atom_site_label_3
_geom_angle
O3 S1 O2 118.94(17)
O3 S1 O1 111.73(13)
O2 S1 O1 112.62(14)
O3 S1 C13 105.58(15)
O2 S1 C13 105.04(16)
O1 S1 C13 100.69(13)
C1 Si1 C2 128.55(13)
C1 Si1 N1 115.51(12)
C2 Si1 N1 115.85(11)
C1 Si1 O1 92.93(12)
C2 Si1 O1 92.46(11)
N1 Si1 O1 87.13(9)
C1 Si1 N2 93.27(12)
C2 Si1 N2 90.95(11)
N1 Si1 N2 81.80(9)
O1 Si1 N2 168.81(9)
S1 O1 Si1 130.81(12)
C3 N1 C7 118.3(2)
C3 N1 Si1 125.72(18)
C7 N1 Si1 115.98(16)
Si1 C1 H1A 109.5
Si1 C1 H1B 109.5
H1A C1 H1B 109.5
Si1 C1 H1C 109.5
H1A C1 H1C 109.5
H1B C1 H1C 109.5
O5 S2 O6 114.76(15)
O5 S2 O4 114.85(15)
O6 S2 O4 114.53(15)
O5 S2 C14 103.88(16)
O6 S2 C14 103.63(16)
O4 S2 C14 103.04(17)
C8 N2 C12 120.0(2)
C8 N2 Si1 114.91(17)
C12 N2 Si1 124.68(19)
Si1 C2 H2B 109.5
Si1 C2 H2C 109.5
H2B C2 H2C 109.5
Si1 C2 H2D 109.5
H2B C2 H2D 109.5
H2C C2 H2D 109.5
N1 C3 C4 121.9(2)
N1 C3 H3B 119.0
C4 C3 H3B 119.0
C3 C4 C5 119.3(2)
C3 C4 H4B 120.4
C5 C4 H4B 120.4
C4 C5 C6 119.7(2)
C4 C5 H5B 120.1
C6 C5 H5B 120.1
C7 C6 C5 118.4(3)
C7 C6 H6B 120.8
C5 C6 H6B 120.8
N1 C7 C6 122.2(2)
N1 C7 C8 113.9(2)
C6 C7 C8 123.8(2)
N2 C8 C9 121.6(2)
N2 C8 C7 111.4(2)
C9 C8 C7 126.9(2)
C10 C9 C8 118.4(2)
C10 C9 H9A 120.8
C8 C9 H9A 120.8
C9 C10 C11 119.6(3)
C9 C10 H10A 120.2
C11 C10 H10A 120.2
C12 C11 C10 119.1(3)
C12 C11 H11A 120.5
C10 C11 H11A 120.5
N2 C12 C11 121.2(3)
N2 C12 H12A 119.4
C11 C12 H12A 119.4
F1 C13 F2 108.8(3)
F1 C13 F3 108.4(3)
F2 C13 F3 108.7(3)
F1 C13 S1 110.6(2)
F2 C13 S1 111.8(2)
F3 C13 S1 108.5(2)
F4 C14 F5 107.2(3)
F4 C14 F6 107.6(4)
F5 C14 F6 107.0(3)
F4 C14 S2 111.6(3)
F5 C14 S2 111.6(3)
F6 C14 S2 111.6(2)

loop_
_geom_bond_atom_site_label_1
_geom_bond_atom_site_label_2
_geom_bond_distance
S1 O3 1.418(2)
S1 O2 1.426(2)
S1 O1 1.4931(18)
S1 C13 1.831(3)
Si1 C1 1.852(3)
Si1 C2 1.856(3)
Si1 N1 1.872(2)
Si1 O1 1.924(2)
Si1 N2 1.964(2)
F1 C13 1.322(4)
N1 C3 1.352(3)
N1 C7 1.363(3)
C1 H1A 0.9600
C1 H1B 0.9600
C1 H1C 0.9600
S2 O5 1.436(2)
S2 O6 1.435(2)
S2 O4 1.435(2)
S2 C14 1.818(4)
F2 C13 1.313(4)
N2 C8 1.346(3)
N2 C12 1.341(3)
C2 H2B 0.9600
C2 H2C 0.9600
C2 H2D 0.9600
F3 C13 1.335(4)
C3 C4 1.374(4)
C3 H3B 0.9300
F4 C14 1.313(5)
C4 C5 1.383(4)
C4 H4B 0.9300
F5 C14 1.314(5)
C5 C6 1.382(4)
C5 H5B 0.9300
F6 C14 1.329(5)
C6 C7 1.382(3)
C6 H6B 0.9300
C7 C8 1.468(4)
C8 C9 1.382(4)
C9 C10 1.385(4)
C9 H9A 0.9300
C10 C11 1.385(4)
C10 H10A 0.9300
C11 C12 1.380(4)
C11 H11A 0.9300
C12 H12A 0.9300

loop_
_geom_torsion_atom_site_label_1
_geom_torsion_atom_site_label_2
_geom_torsion_atom_site_label_3
_geom_torsion_atom_site_label_4
_geom_torsion
O3 S1 O1 Si1 120.37(18)
O2 S1 O1 Si1 -16.6(2)
C13 S1 O1 Si1 -127.95(18)
C1 Si1 N1 C3 80.1(2)
C2 Si1 N1 C3 -103.1(2)
O1 Si1 N1 C3 -11.8(2)
N2 Si1 N1 C3 169.8(2)
C1 Si1 N1 C7 -101.65(19)
C2 Si1 N1 C7 75.1(2)
O1 Si1 N1 C7 166.47(17)
N2 Si1 N1 C7 -11.93(17)
C7 N1 C3 C4 -1.6(4)
Si1 N1 C3 C4 176.6(2)
N1 C3 C4 C5 -2.9(4)
C3 C4 C5 C6 4.2(4)
C4 C5 C6 C7 -1.1(4)
C3 N1 C7 C6 4.9(3)
Si1 N1 C7 C6 -173.49(19)
C3 N1 C7 C8 -172.2(2)
Si1 N1 C7 C8 9.4(3)
C5 C6 C7 N1 -3.6(4)
C5 C6 C7 C8 173.2(2)
C12 N2 C8 C9 -0.5(4)
Si1 N2 C8 C9 172.51(18)
C12 N2 C8 C7 176.3(2)
Si1 N2 C8 C7 -10.7(3)
N1 C7 C8 N2 1.2(3)
C6 C7 C8 N2 -175.9(2)
N1 C7 C8 C9 177.8(2)
C6 C7 C8 C9 0.7(4)
N2 C8 C9 C10 1.0(4)
C7 C8 C9 C10 -175.3(2)
C8 C9 C10 C11 -0.4(4)
C9 C10 C11 C12 -0.6(4)
C8 N2 C12 C11 -0.5(4)
Si1 N2 C12 C11 -172.8(2)
C10 C11 C12 N2 1.0(4)
O3 S1 C13 F1 47.6(3)
O2 S1 C13 F1 174.1(2)
O1 S1 C13 F1 -68.8(2)
O3 S1 C13 F2 168.9(2)
O2 S1 C13 F2 -64.6(3)
O1 S1 C13 F2 52.6(3)
O3 S1 C13 F3 -71.2(3)
O2 S1 C13 F3 55.3(3)
O1 S1 C13 F3 172.4(2)
O5 S2 C14 F4 60.6(4)
O6 S2 C14 F4 -59.6(3)
O4 S2 C14 F4 -179.3(3)
O5 S2 C14 F5 -59.3(3)
O6 S2 C14 F5 -179.5(3)
O4 S2 C14 F5 60.8(3)
O5 S2 C14 F6 -179.0(3)
O6 S2 C14 F6 60.8(3)
O4 S2 C14 F6 -58.9(3)
